data_1574281
loop_
_publ_author_name
'Mutoh, Katsuya'
'Yahagi, Teppei'
'Takano, Shinjiro'
'Kawakita, Sonomi'
'Iwasa, Takeshi'
'Taketsugu, Tetsuya'
'Tsukuda, Tatsuya'
'Nakashima, Takuya'

_publ_section_title
;
 A nearly perfect icosahedral Ir@Au12 superatom with superior
 photoluminescence obtained by ligand engineering
;
_journal_issue 19
_journal_name_full 'Chemical Science'
_journal_page_first 8240
_journal_page_last 8246
_journal_paper_doi 10.1039/D5SC00561B
_journal_volume 16
_journal_year 2025
_chemical_formula_sum 'C168 H144 Au12 Cl24 F12 Ir P14'
_chemical_formula_weight 6231.00
_chemical_name_common '[IrAu12(bbpe)6](PF6)3 DCM-MeOH/Ether Octahedron'
_space_group_crystal_system trigonal
_space_group_IT_number 148
_space_group_name_Hall '-R 3'
_space_group_name_H-M_alt 'R -3 :H'
_atom_sites_solution_hydrogens geom
_audit_update_record
;
2025-01-09 deposited with the CCDC.	2025-03-28 downloaded from the CCDC.
;
_cell_angle_alpha 90
_cell_angle_beta 90
_cell_angle_gamma 120
_cell_formula_units_Z 3
_cell_length_a 18.8392(3)
_cell_length_b 18.8392(3)
_cell_length_c 46.1573(13)
_cell_measurement_reflns_used 9912
_cell_measurement_temperature 100.0(5)
_cell_measurement_theta_max 25.3715
_cell_measurement_theta_min 2.5350
_cell_volume 14187.2(5)
_computing_cell_refinement 'SAINT V8.40B (Bruker AXS LLC, 2019)'
_computing_data_collection 'Bruker Instrument Service v8.5.1.2 Release'
_computing_data_reduction 'SAINT V8.40B (Bruker AXS LLC, 2019)'
_computing_molecular_graphics 'shelXle (C.B. Huebschle, rev 1503)'
_computing_structure_refinement 'SHELXL-2019/1 (Sheldrick, 2019)'
_computing_structure_solution 'XT, VERSION 2018/2'
_diffrn_ambient_temperature 100.0(5)
_diffrn_detector_area_resol_mean 7.3910
_diffrn_measured_fraction_theta_full 0.999
_diffrn_measured_fraction_theta_max 0.999
_diffrn_measurement_device_type 'Bruker D8VENTURE with PHOTON 3'
_diffrn_measurement_method '\w and \f scans'
_diffrn_radiation_probe x-ray
_diffrn_radiation_type MoK\a
_diffrn_radiation_wavelength 0.71073
_diffrn_reflns_av_R_equivalents 0.0270
_diffrn_reflns_av_unetI/netI 0.0155
_diffrn_reflns_limit_h_max 22
_diffrn_reflns_limit_h_min -20
_diffrn_reflns_limit_k_max 22
_diffrn_reflns_limit_k_min -22
_diffrn_reflns_limit_l_max 52
_diffrn_reflns_limit_l_min -55
_diffrn_reflns_number 49960
_diffrn_reflns_theta_full 25.24
_diffrn_reflns_theta_max 25.37
_diffrn_reflns_theta_min 1.53
_diffrn_source 'Microfocus sealed tube'
_diffrn_source_current 1.4
_diffrn_source_power 0.07
_diffrn_source_voltage 50
_exptl_absorpt_coefficient_mu 10.483
_exptl_absorpt_correction_T_max 0.63
_exptl_absorpt_correction_T_min 0.51
_exptl_absorpt_correction_type 'Numerical Mu From Formula'
_exptl_absorpt_process_details
;
Krause, L., Herbst-Irmer, R., Sheldrick, G. M., Stalke, D. (2015).
"Comparison of silver and molybdenum microfocus X-ray sources for
single-crystal structure determination"
J. Appl. Cryst. 48, 3-10.
doi:10.1107/S1600576714022985
;
_exptl_crystal_colour 'intense yellow'
_exptl_crystal_density_diffrn 2.188
_exptl_crystal_density_method 'not measured'
_exptl_crystal_description prism
_exptl_crystal_F_000 8709
_exptl_crystal_preparation Luminescent
_exptl_crystal_recrystallization_method 'Re-crystallisation from solvent'
_exptl_crystal_size_max 0.064
_exptl_crystal_size_mid 0.050
_exptl_crystal_size_min 0.048
_refine_diff_density_max 1.654
_refine_diff_density_min -2.414
_refine_ls_extinction_method none
_refine_ls_goodness_of_fit_ref 1.116
_refine_ls_hydrogen_treatment constr
_refine_ls_matrix_type full
_refine_ls_number_parameters 354
_refine_ls_number_reflns 5795
_refine_ls_number_restraints 518
_refine_ls_restrained_S_all 1.217
_refine_ls_R_factor_all 0.0387
_refine_ls_R_factor_gt 0.0355
_refine_ls_shift/su_max 0.024
_refine_ls_shift/su_mean 0.001
_refine_ls_structure_factor_coef Fsqd
_refine_ls_weighting_details 'w=1/[\s^2^(Fo^2^)+(0.0533P)^2^+431.3457P] where P=(Fo^2^+2Fc^2^)/3'
_refine_ls_weighting_scheme calc
_refine_ls_wR_factor_gt 0.1024
_refine_ls_wR_factor_ref 0.1047
_reflns_Friedel_coverage 0.000
_reflns_number_gt 5374
_reflns_number_total 5795
_reflns_threshold_expression 'I > 2\s(I)'
_cod_data_source_file d5sc00561b2.cif
_cod_data_source_block 20231222IrAu12bbpe_PF6
_cod_depositor_comments 'Adding full bibliography for 1574281.cif.'
_cod_original_cell_volume 14187.2(6)
_cod_original_sg_symbol_H-M 'R -3'
_cod_database_code 1574281

loop_
_space_group_symop_operation_xyz
'x, y, z'
'-y, x-y, z'
'-x+y, -x, z'
'x+2/3, y+1/3, z+1/3'
'-y+2/3, x-y+1/3, z+1/3'
'-x+y+2/3, -x+1/3, z+1/3'
'x+1/3, y+2/3, z+2/3'
'-y+1/3, x-y+2/3, z+2/3'
'-x+y+1/3, -x+2/3, z+2/3'
'-x, -y, -z'
'y, -x+y, -z'
'x-y, x, -z'
'-x+2/3, -y+1/3, -z+1/3'
'y+2/3, -x+y+1/3, -z+1/3'
'x-y+2/3, x+1/3, -z+1/3'
'-x+1/3, -y+2/3, -z+2/3'
'y+1/3, -x+y+2/3, -z+2/3'
'x-y+1/3, x+2/3, -z+2/3'

loop_
_atom_site_type_symbol
_atom_site_label
_atom_site_fract_x
_atom_site_fract_y
_atom_site_fract_z
_atom_site_U_iso_or_equiv
_atom_site_adp_type
_atom_site_calc_flag
_atom_site_refinement_flags_adp
_atom_site_refinement_flags_occupancy
_atom_site_refinement_flags_posn
_atom_site_occupancy
_atom_site_disorder_assembly
_atom_site_disorder_group
Au Au1 0.51385(2) 0.30995(2) 0.34503(2) 0.02690(10) Uani d . . . 1 . .
Au Au2 0.58453(2) 0.23924(2) 0.38036(2) 0.02689(10) Uani d . . . 1 . .
Ir Ir1 0.666667 0.333333 0.333333 0.02195(15) Uani d T P S 1 . .
P P1 0.38845(15) 0.26990(17) 0.36510(6) 0.0455(6) Uani d . . . 1 . .
P P2 0.48938(15) 0.16897(17) 0.41542(5) 0.0450(6) Uani d . . . 1 . .
P P3 0.333333 0.666667 0.41672(13) 0.0660(14) Uani d TU P DS 1 . .
C C1A 0.3556(5) 0.3374(6) 0.3788(2) 0.080(3) Uani d U . G 1 . .
C C1B 0.2754(5) 0.3127(6) 0.3708(2) 0.078(3) Uani d U . G 1 . .
C C1C 0.2375(5) 0.3548(7) 0.3812(3) 0.101(3) Uani d U . G 1 . .
H H1C 0.182690 0.337851 0.375820 0.121000 Uiso calc U . R 1 . .
C C1D 0.2799(7) 0.4216(7) 0.3996(3) 0.128(4) Uani d U . G 1 . .
H H1D 0.254066 0.450306 0.406671 0.153000 Uiso calc U . R 1 . .
C C1E 0.3602(7) 0.4463(7) 0.4075(3) 0.132(4) Uani d U . G 1 . .
H H1E 0.389158 0.491941 0.420016 0.158000 Uiso calc U . R 1 . .
C C1F 0.3980(5) 0.4042(7) 0.3971(2) 0.113(4) Uani d U . G 1 . .
H H1F 0.452875 0.421119 0.402509 0.135000 Uiso calc U . R 1 . .
C C1G 0.2923(4) 0.2106(6) 0.3471(2) 0.080(3) Uani d U . G 1 . .
C C1H 0.2391(5) 0.2399(6) 0.3528(2) 0.078(3) Uani d U . G 1 . .
C C1I 0.1596(5) 0.1989(7) 0.3420(3) 0.108(4) Uani d U . G 1 . .
H H1I 0.123229 0.218856 0.345946 0.129000 Uiso calc U . R 1 . .
C C1J 0.1333(5) 0.1285(8) 0.3254(3) 0.133(4) Uani d U . G 1 . .
H H1J 0.078998 0.100474 0.317984 0.160000 Uiso calc U . R 1 . .
C C1K 0.1865(7) 0.0993(6) 0.3196(3) 0.137(4) Uani d U . G 1 . .
H H1K 0.168554 0.051199 0.308269 0.164000 Uiso calc U . R 1 . .
C C1L 0.2660(6) 0.1403(6) 0.3305(3) 0.111(4) Uani d U . G 1 . .
H H1L 0.302342 0.120306 0.326515 0.133000 Uiso calc U . R 1 . .
F F31 0.2660(7) 0.6108(7) 0.4341(3) 0.204(5) Uani d U . D 1 . .
F F32 0.2784(7) 0.6792(10) 0.3981(3) 0.197(5) Uani d U . D 1 . .
C C1M 0.3594(12) 0.1804(14) 0.3901(4) 0.045(3) Uani d U P . 0.5 A 1
H H1M1 0.301411 0.156938 0.395919 0.055000 Uiso calc U P R 0.5 A 1
H H1M2 0.364591 0.137433 0.379536 0.055000 Uiso calc U P R 0.5 A 1
C C1N 0.3848(12) 0.2320(13) 0.4031(4) 0.045(3) Uani d U P . 0.5 A 2
H H1N1 0.431999 0.274425 0.414145 0.054000 Uiso calc U P R 0.5 A 2
H H1N2 0.334047 0.223322 0.412634 0.054000 Uiso calc U P R 0.5 A 2
C C2A 0.4418(6) 0.0608(5) 0.42171(19) 0.078(3) Uani d U . G 1 . .
C C2B 0.4358(6) 0.0432(5) 0.45115(18) 0.076(3) Uani d U . G 1 . .
C C2C 0.3955(7) -0.0378(6) 0.46048(19) 0.103(4) Uani d U . G 1 . .
H H2C 0.391426 -0.049858 0.480603 0.124000 Uiso calc U . R 1 . .
C C2D 0.3613(8) -0.1012(5) 0.4404(3) 0.131(5) Uani d U . G 1 . .
H H2D 0.333745 -0.156525 0.446760 0.157000 Uiso calc U . R 1 . .
C C2E 0.3673(8) -0.0835(6) 0.4109(2) 0.139(5) Uani d U . G 1 . .
H H2E 0.343853 -0.126836 0.397200 0.166000 Uiso calc U . R 1 . .
C C2F 0.4075(7) -0.0025(7) 0.40160(17) 0.116(4) Uani d U . G 1 . .
H H2F 0.411643 0.009520 0.381483 0.139000 Uiso calc U . R 1 . .
C C2G 0.5051(7) 0.1881(6) 0.45361(15) 0.077(3) Uani d U . G 1 . .
C C2H 0.4722(6) 0.1155(5) 0.46932(19) 0.076(3) Uani d U . G 1 . .
C C2I 0.4740(7) 0.1177(6) 0.49942(19) 0.107(4) Uani d U . G 1 . .
H H2I 0.451495 0.068146 0.510162 0.129000 Uiso calc U . R 1 . .
C C2J 0.5087(8) 0.1925(8) 0.51381(15) 0.135(5) Uani d U . G 1 . .
H H2J 0.509947 0.194026 0.534388 0.162000 Uiso calc U . R 1 . .
C C2K 0.5416(8) 0.2651(6) 0.4981(2) 0.138(5) Uani d U . G 1 . .
H H2K 0.565343 0.316205 0.507938 0.166000 Uiso calc U . R 1 . .
C C2L 0.5398(8) 0.2629(5) 0.4680(2) 0.111(4) Uani d U . G 1 . .
H H2L 0.562288 0.312504 0.457262 0.133000 Uiso calc U . R 1 . .
C C2M 0.4125(11) 0.2044(13) 0.4170(4) 0.042(3) Uani d U P . 0.5 A 1
H H2M1 0.377138 0.180239 0.434189 0.051000 Uiso calc U P R 0.5 A 1
H H2M2 0.441659 0.264759 0.419096 0.051000 Uiso calc U P R 0.5 A 1
C C2N 0.3870(12) 0.1538(13) 0.4039(5) 0.044(3) Uani d U P . 0.5 A 2
H H2N1 0.373608 0.128489 0.384396 0.053000 Uiso calc U P R 0.5 A 2
H H2N2 0.344463 0.115358 0.417482 0.053000 Uiso calc U P R 0.5 A 2
Cl Cl10 0.2054(9) -0.1275(8) 0.5080(3) 0.139(4) Uani d U P D 0.5 B 1
Cl Cl12 0.2220(14) -0.0142(13) 0.5516(3) 0.195(6) Uani d U P D 0.5 B 1
Cl Cl16 0.1616(12) -0.1328(9) 0.5224(4) 0.203(7) Uani d U P D 0.5 B 2
Cl Cl17 0.2802(7) 0.0223(9) 0.5453(2) 0.140(4) Uani d U P D 0.5 B 2
C C11 0.2196(15) -0.0301(9) 0.5152(4) 0.168(6) Uani d U . D 1 . .
H H11A 0.271717 0.012049 0.506362 0.202000 Uiso calc U . R 1 B 1
H H11B 0.174360 -0.025147 0.506373 0.202000 Uiso calc U . R 1 B 1
Cl Cl13 -0.1045(10) -0.1323(8) 0.3914(3) 0.137(4) Uani d U P D 0.5 C 1
Cl Cl15 -0.2086(14) -0.2166(8) 0.4390(4) 0.212(7) Uani d U P D 0.5 C 1
Cl Cl18 -0.0934(12) -0.1586(11) 0.4098(5) 0.204(6) Uani d U P D 0.5 C 2
Cl Cl19 -0.2546(8) -0.2075(7) 0.4289(4) 0.144(4) Uani d U P D 0.5 C 2
C C14 -0.1566(11) -0.1240(11) 0.4218(5) 0.170(6) Uani d U . D 1 . .
H H14A -0.116799 -0.082284 0.435279 0.204000 Uiso calc U . R 1 C 1
H H14B -0.195583 -0.106298 0.415472 0.204000 Uiso calc U . R 1 C 1

loop_
_atom_site_aniso_label
_atom_site_aniso_U_11
_atom_site_aniso_U_22
_atom_site_aniso_U_33
_atom_site_aniso_U_12
_atom_site_aniso_U_13
_atom_site_aniso_U_23
Au1 0.02396(16) 0.02956(17) 0.02822(17) 0.01417(13) 0.00172(11) 0.00168(11)
Au2 0.02676(16) 0.02807(16) 0.02540(17) 0.01339(12) 0.00269(11) 0.00357(11)
Ir1 0.0221(2) 0.0221(2) 0.0217(3) 0.01103(11) 0.000000 0.000000
P1 0.0345(12) 0.0619(16) 0.0483(14) 0.0302(12) 0.0123(10) 0.0188(12)
P2 0.0387(13) 0.0589(15) 0.0421(13) 0.0278(12) 0.0143(10) 0.0236(11)
P3 0.068(2) 0.068(2) 0.062(3) 0.0340(10) 0.000000 0.000000
C1A 0.061(5) 0.105(7) 0.082(6) 0.047(5) 0.024(4) -0.007(5)
C1B 0.056(4) 0.099(5) 0.093(6) 0.049(4) 0.023(4) 0.012(4)
C1C 0.079(6) 0.116(7) 0.127(8) 0.062(5) 0.030(5) 0.003(6)
C1D 0.105(7) 0.132(8) 0.145(8) 0.058(6) 0.035(6) -0.017(7)
C1E 0.108(7) 0.137(8) 0.142(8) 0.055(6) 0.031(6) -0.036(7)
C1F 0.088(6) 0.129(7) 0.110(7) 0.046(6) 0.026(5) -0.034(6)
C1G 0.042(4) 0.085(6) 0.102(7) 0.024(4) 0.017(4) 0.005(5)
C1H 0.044(4) 0.099(5) 0.093(6) 0.036(4) 0.015(4) 0.012(4)
C1I 0.051(5) 0.132(7) 0.121(8) 0.031(5) 0.004(5) 0.000(6)
C1J 0.070(6) 0.140(8) 0.147(8) 0.020(6) 0.007(6) -0.017(7)
C1K 0.073(6) 0.128(8) 0.158(9) 0.012(6) 0.008(6) -0.026(7)
C1L 0.061(5) 0.097(7) 0.139(8) 0.013(5) 0.021(6) -0.019(6)
F31 0.167(8) 0.171(8) 0.167(8) 0.005(7) 0.040(7) 0.037(7)
F32 0.164(8) 0.199(8) 0.187(8) 0.060(7) -0.048(7) 0.031(7)
C1M 0.036(7) 0.055(8) 0.044(7) 0.022(6) 0.014(6) 0.018(6)
C1N 0.038(7) 0.056(8) 0.044(8) 0.026(6) 0.017(6) 0.015(5)
C2A 0.065(6) 0.072(6) 0.076(5) 0.017(5) 0.026(4) 0.022(4)
C2B 0.069(5) 0.080(5) 0.075(5) 0.034(4) 0.028(4) 0.031(4)
C2C 0.102(7) 0.082(6) 0.106(7) 0.031(5) 0.036(6) 0.036(5)
C2D 0.127(8) 0.089(6) 0.129(7) 0.017(6) 0.039(7) 0.019(5)
C2E 0.129(8) 0.089(6) 0.129(7) 0.002(6) 0.033(7) 0.009(5)
C2F 0.100(7) 0.083(6) 0.103(6) -0.001(6) 0.030(6) 0.006(5)
C2G 0.085(6) 0.091(6) 0.058(5) 0.045(5) 0.033(5) 0.012(4)
C2H 0.075(5) 0.095(5) 0.062(4) 0.044(4) 0.024(4) 0.025(4)
C2I 0.103(7) 0.125(7) 0.063(5) 0.034(6) 0.026(5) 0.021(5)
C2J 0.132(8) 0.140(8) 0.086(6) 0.032(7) 0.032(6) 0.000(5)
C2K 0.146(9) 0.132(8) 0.087(6) 0.031(7) 0.039(6) -0.011(5)
C2L 0.125(8) 0.105(6) 0.079(6) 0.041(6) 0.044(6) -0.007(5)
C2M 0.036(7) 0.055(8) 0.042(7) 0.027(6) 0.015(6) 0.015(5)
C2N 0.037(7) 0.053(8) 0.046(8) 0.025(6) 0.017(6) 0.018(5)
Cl10 0.174(10) 0.155(8) 0.128(8) 0.112(7) 0.065(6) 0.087(7)
Cl12 0.238(14) 0.192(12) 0.160(10) 0.111(11) -0.028(11) 0.031(9)
Cl16 0.226(14) 0.176(10) 0.192(13) 0.089(10) -0.046(10) 0.057(10)
Cl17 0.118(8) 0.181(10) 0.106(6) 0.064(8) 0.012(6) 0.079(7)
C11 0.188(11) 0.178(10) 0.146(10) 0.096(10) -0.001(9) 0.072(9)
Cl13 0.227(10) 0.104(6) 0.128(9) 0.118(7) -0.023(8) -0.019(6)
Cl15 0.245(14) 0.114(8) 0.206(13) 0.038(10) 0.031(11) -0.051(9)
Cl18 0.221(12) 0.142(10) 0.229(14) 0.075(9) 0.024(12) -0.064(10)
Cl19 0.169(10) 0.080(5) 0.204(11) 0.078(6) -0.060(8) -0.025(6)
C14 0.214(12) 0.105(9) 0.194(12) 0.083(9) -0.010(11) -0.043(9)

loop_
_atom_type_symbol
_atom_type_description
_atom_type_scat_dispersion_real
_atom_type_scat_dispersion_imag
_atom_type_scat_source
C C 0.0033 0.0016 'International Tables Vol C Tables 4.2.6.8 and 6.1.1.4'
H H 0.0000 0.0000 'International Tables Vol C Tables 4.2.6.8 and 6.1.1.4'
Au Au -2.0133 8.8022 'International Tables Vol C Tables 4.2.6.8 and 6.1.1.4'
F F 0.0171 0.0103 'International Tables Vol C Tables 4.2.6.8 and 6.1.1.4'
Ir Ir -1.4442 7.9887 'International Tables Vol C Tables 4.2.6.8 and 6.1.1.4'
P P 0.1023 0.0942 'International Tables Vol C Tables 4.2.6.8 and 6.1.1.4'
Cl Cl 0.1484 0.1585 'International Tables Vol C Tables 4.2.6.8 and 6.1.1.4'

loop_
_geom_angle_atom_site_label_1
_geom_angle_atom_site_label_2
_geom_angle_atom_site_label_3
_geom_angle_site_symmetry_1
_geom_angle_site_symmetry_3
_geom_angle
_geom_angle_publ_flag
P1 Au1 Ir1 . . 164.24(6) ?
P1 Au1 Au2 . . 105.27(6) ?
Ir1 Au1 Au2 . . 58.964(8) ?
P1 Au1 Au2 . 3_665 116.08(8) ?
Ir1 Au1 Au2 . 3_665 58.110(8) ?
Au2 Au1 Au2 . 3_665 60.797(13) ?
P1 Au1 Au1 . 17 134.19(7) ?
Ir1 Au1 Au1 . 17 58.107(2) ?
Au2 Au1 Au1 . 17 108.846(9) ?
Au2 Au1 Au1 3_665 17 60.006(9) ?
P1 Au1 Au2 . 17 134.22(7) ?
Ir1 Au1 Au2 . 17 58.109(8) ?
Au2 Au1 Au2 . 17 108.841(14) ?
Au2 Au1 Au2 3_665 17 106.944(14) ?
Au1 Au1 Au2 17 17 58.408(11) ?
P1 Au1 Au1 . 18_545 116.14(7) ?
Ir1 Au1 Au1 . 18_545 58.106(2) ?
Au2 Au1 Au1 . 18_545 60.796(9) ?
Au2 Au1 Au1 3_665 18_545 108.374(9) ?
Au1 Au1 Au1 17 18_545 106.931(12) ?
Au2 Au1 Au1 17 18_545 59.992(11) ?
P2 Au2 Ir1 . . 164.27(6) ?
P2 Au2 Au1 . . 105.31(6) ?
Ir1 Au2 Au1 . . 58.963(8) ?
P2 Au2 Au1 . 2_655 134.14(7) ?
Ir1 Au2 Au1 . 2_655 58.110(8) ?
Au1 Au2 Au1 . 2_655 108.845(15) ?
P2 Au2 Au2 . 3_665 116.17(8) ?
Ir1 Au2 Au2 . 3_665 58.106(5) ?
Au1 Au2 Au2 . 3_665 60.789(12) ?
Au1 Au2 Au2 2_655 3_665 106.940(10) ?
P2 Au2 Au2 . 2_655 134.21(7) ?
Ir1 Au2 Au2 . 2_655 58.107(5) ?
Au1 Au2 Au2 . 2_655 108.839(10) ?
Au1 Au2 Au2 2_655 2_655 58.411(11) ?
Au2 Au2 Au2 3_665 2_655 60.000000 ?
P2 Au2 Au1 . 18_545 116.08(8) ?
Ir1 Au2 Au1 . 18_545 58.106(8) ?
Au1 Au2 Au1 . 18_545 60.796(8) ?
Au1 Au2 Au1 2_655 18_545 60.000(8) ?
Au2 Au2 Au1 3_665 18_545 108.368(9) ?
Au2 Au2 Au1 2_655 18_545 106.937(9) ?
Au1 Ir1 Au1 2_655 17 180.000000 ?
Au1 Ir1 Au2 2_655 3_665 116.213(9) ?
Au1 Ir1 Au2 17 3_665 63.790(9) ?
Au1 Ir1 Au1 2_655 3_665 116.217(4) ?
Au1 Ir1 Au1 17 3_665 63.786(4) ?
Au2 Ir1 Au1 3_665 3_665 62.071(9) ?
Au1 Ir1 Au1 2_655 . 116.214(4) ?
Au1 Ir1 Au1 17 . 63.785(4) ?
Au2 Ir1 Au1 3_665 . 63.780(9) ?
Au1 Ir1 Au1 3_665 . 116.214(4) ?
Au1 Ir1 Au1 2_655 18_545 63.783(4) ?
Au1 Ir1 Au1 17 18_545 116.215(4) ?
Au2 Ir1 Au1 3_665 18_545 117.932(9) ?
Au1 Ir1 Au1 3_665 18_545 180.000000 ?
Au1 Ir1 Au1 . 18_545 63.789(4) ?
Au1 Ir1 Au2 2_655 . 63.776(9) ?
Au1 Ir1 Au2 17 . 116.225(9) ?
Au2 Ir1 Au2 3_665 . 63.785(10) ?
Au1 Ir1 Au2 3_665 . 116.215(9) ?
Au1 Ir1 Au2 . . 62.073(8) ?
Au1 Ir1 Au2 18_545 . 63.788(9) ?
Au1 Ir1 Au2 2_655 2_655 62.071(8) ?
Au1 Ir1 Au2 17 2_655 117.932(9) ?
Au2 Ir1 Au2 3_665 2_655 63.785(10) ?
Au1 Ir1 Au2 3_665 2_655 63.779(9) ?
Au1 Ir1 Au2 . 2_655 116.217(9) ?
Au1 Ir1 Au2 18_545 2_655 116.222(9) ?
Au2 Ir1 Au2 . 2_655 63.786(10) ?
Au1 Ir1 Au1 2_655 16_655 63.788(4) ?
Au1 Ir1 Au1 17 16_655 116.213(4) ?
Au2 Ir1 Au1 3_665 16_655 116.223(9) ?
Au1 Ir1 Au1 3_665 16_655 63.787(4) ?
Au1 Ir1 Au1 . 16_655 180.000000 ?
Au1 Ir1 Au1 18_545 16_655 116.210(4) ?
Au2 Ir1 Au1 . 16_655 117.930(8) ?
Au2 Ir1 Au1 2_655 16_655 63.787(9) ?
Au1 Ir1 Au2 2_655 17 117.927(8) ?
Au1 Ir1 Au2 17 17 62.070(8) ?
Au2 Ir1 Au2 3_665 17 116.218(10) ?
Au1 Ir1 Au2 3_665 17 116.222(9) ?
Au1 Ir1 Au2 . 17 63.785(9) ?
Au1 Ir1 Au2 18_545 17 63.777(9) ?
Au2 Ir1 Au2 . 17 116.216(10) ?
Au2 Ir1 Au2 2_655 17 180.000000 ?
Au1 Ir1 Au2 16_655 17 116.211(9) ?
Au1 Ir1 Au2 2_655 16_655 116.221(9) ?
Au1 Ir1 Au2 17 16_655 63.778(9) ?
Au2 Ir1 Au2 3_665 16_655 116.218(10) ?
Au1 Ir1 Au2 3_665 16_655 63.786(9) ?
Au1 Ir1 Au2 . 16_655 117.929(9) ?
Au1 Ir1 Au2 18_545 16_655 116.211(9) ?
Au2 Ir1 Au2 . 16_655 180.000000 ?
Au2 Ir1 Au2 2_655 16_655 116.213(10) ?
Au1 Ir1 Au2 16_655 16_655 62.067(9) ?
Au2 Ir1 Au2 17 16_655 63.785(10) ?
Au1 Ir1 Au2 2_655 18_545 63.785(9) ?
Au1 Ir1 Au2 17 18_545 116.213(9) ?
Au2 Ir1 Au2 3_665 18_545 180.000000 ?
Au1 Ir1 Au2 3_665 18_545 117.930(9) ?
Au1 Ir1 Au2 . 18_545 116.221(9) ?
Au1 Ir1 Au2 18_545 18_545 62.067(8) ?
Au2 Ir1 Au2 . 18_545 116.214(10) ?
Au2 Ir1 Au2 2_655 18_545 116.213(10) ?
Au1 Ir1 Au2 16_655 18_545 63.776(9) ?
Au2 Ir1 Au2 17 18_545 63.784(10) ?
Au2 Ir1 Au2 16_655 18_545 63.784(10) ?
C1A P1 C1G . . 90.3(4) ?
C1A P1 C1N . . 88.9(7) ?
C1G P1 C1N . . 111.3(8) ?
C1A P1 C1M . . 111.9(8) ?
C1G P1 C1M . . 88.6(7) ?
C1A P1 Au1 . . 125.3(4) ?
C1G P1 Au1 . . 125.1(3) ?
C1N P1 Au1 . . 109.8(6) ?
C1M P1 Au1 . . 109.4(6) ?
C2A P2 C2G . . 90.5(4) ?
C2A P2 C2M . . 111.2(7) ?
C2G P2 C2M . . 88.3(7) ?
C2A P2 C2N . . 88.9(7) ?
C2G P2 C2N . . 111.2(7) ?
C2A P2 Au2 . . 125.1(3) ?
C2G P2 Au2 . . 125.2(4) ?
C2M P2 Au2 . . 110.1(6) ?
C2N P2 Au2 . . 109.6(6) ?
F31 P3 F31 3_565 . 91.4(6) ?
F31 P3 F31 3_565 2_665 91.4(6) ?
F31 P3 F31 . 2_665 91.4(6) ?
F31 P3 F32 3_565 . 89.5(5) ?
F31 P3 F32 . . 90.6(6) ?
F31 P3 F32 2_665 . 177.8(8) ?
F31 P3 F32 3_565 3_565 90.6(6) ?
F31 P3 F32 . 3_565 177.8(8) ?
F31 P3 F32 2_665 3_565 89.5(5) ?
F32 P3 F32 . 3_565 88.5(6) ?
F31 P3 F32 3_565 2_665 177.8(8) ?
F31 P3 F32 . 2_665 89.5(5) ?
F31 P3 F32 2_665 2_665 90.6(6) ?
F32 P3 F32 . 2_665 88.5(6) ?
F32 P3 F32 3_565 2_665 88.5(6) ?
C1B C1A C1F . . 120.000000 ?
C1B C1A P1 . . 112.0(6) ?
C1F C1A P1 . . 127.8(6) ?
C1A C1B C1C . . 120.000000 ?
C1A C1B C1H . . 112.8(7) ?
C1C C1B C1H . . 127.1(7) ?
C1B C1C C1D . . 120.000000 ?
C1E C1D C1C . . 120.000000 ?
C1D C1E C1F . . 120.000000 ?
C1E C1F C1A . . 120.000000 ?
C1H C1G C1L . . 120.000000 ?
C1H C1G P1 . . 111.7(6) ?
C1L C1G P1 . . 128.2(6) ?
C1G C1H C1I . . 120.000000 ?
C1G C1H C1B . . 113.1(7) ?
C1I C1H C1B . . 126.9(7) ?
C1H C1I C1J . . 120.000000 ?
C1K C1J C1I . . 120.000000 ?
C1L C1K C1J . . 120.000000 ?
C1K C1L C1G . . 120.000000 ?
C2M C1M P1 . . 112.4(15) ?
C2N C1N P1 . . 112.6(15) ?
C2B C2A C2F . . 120.000000 ?
C2B C2A P2 . . 111.4(6) ?
C2F C2A P2 . . 128.4(6) ?
C2C C2B C2A . . 120.000000 ?
C2C C2B C2H . . 126.5(7) ?
C2A C2B C2H . . 113.4(7) ?
C2B C2C C2D . . 120.000000 ?
C2E C2D C2C . . 120.000000 ?
C2F C2E C2D . . 120.000000 ?
C2E C2F C2A . . 120.000000 ?
C2H C2G C2L . . 120.000000 ?
C2H C2G P2 . . 111.5(6) ?
C2L C2G P2 . . 128.3(6) ?
C2G C2H C2I . . 120.000000 ?
C2G C2H C2B . . 113.1(7) ?
C2I C2H C2B . . 126.9(7) ?
C2J C2I C2H . . 120.000000 ?
C2I C2J C2K . . 120.000000 ?
C2L C2K C2J . . 120.000000 ?
C2K C2L C2G . . 120.000000 ?
C1M C2M P2 . . 112.0(15) ?
C1N C2N P2 . . 112.9(16) ?
Cl12 C11 Cl10 . . 110.4(13) ?
Cl16 C11 Cl17 . . 110.4(13) ?
Cl18 C14 Cl19 . . 109.9(13) ?
Cl15 C14 Cl13 . . 109.8(13) ?

loop_
_geom_bond_atom_site_label_1
_geom_bond_atom_site_label_2
_geom_bond_site_symmetry_2
_geom_bond_distance
_geom_bond_publ_flag
Au1 P1 . 2.286(2) ?
Au1 Ir1 . 2.7397(3) ?
Au1 Au2 . 2.8251(4) ?
Au1 Au2 3_665 2.8946(4) ?
Au1 Au1 17 2.8949(3) ?
Au1 Au2 17 2.8949(4) ?
Au1 Au1 18_545 2.8950(3) ?
Au2 P2 . 2.283(2) ?
Au2 Ir1 . 2.7397(3) ?
Au2 Au2 3_665 2.8949(5) ?
Au2 Au2 2_655 2.8950(5) ?
P1 C1A . 1.785(8) ?
P1 C1G . 1.789(8) ?
P1 C1N . 1.881(19) ?
P1 C1M . 1.884(19) ?
P2 C2A . 1.792(8) ?
P2 C2G . 1.794(8) ?
P2 C2M . 1.875(18) ?
P2 C2N . 1.88(2) ?
P3 F31 3_565 1.422(11) ?
P3 F31 . 1.422(11) ?
P3 F31 2_665 1.422(11) ?
P3 F32 . 1.454(11) ?
P3 F32 3_565 1.454(11) ?
P3 F32 2_665 1.454(11) ?
C1A C1B . 1.390000 ?
C1A C1F . 1.390000 ?
C1B C1C . 1.390000 ?
C1B C1H . 1.449(12) ?
C1C C1D . 1.390000 ?
C1D C1E . 1.390000 ?
C1E C1F . 1.390000 ?
C1G C1H . 1.390000 ?
C1G C1L . 1.390000 ?
C1H C1I . 1.390000 ?
C1I C1J . 1.390000 ?
C1J C1K . 1.390000 ?
C1K C1L . 1.390000 ?
C1M C2M . 1.51(3) ?
C1N C2N . 1.49(3) ?
C2A C2B . 1.390000 ?
C2A C2F . 1.390000 ?
C2B C2C . 1.390000 ?
C2B C2H . 1.448(12) ?
C2C C2D . 1.390000 ?
C2D C2E . 1.390000 ?
C2E C2F . 1.390000 ?
C2G C2H . 1.390000 ?
C2G C2L . 1.390000 ?
C2H C2I . 1.390000 ?
C2I C2J . 1.390000 ?
C2J C2K . 1.390000 ?
C2K C2L . 1.390000 ?
Cl10 C11 . 1.747(15) ?
Cl12 C11 . 1.707(16) ?
Cl16 C11 . 1.712(16) ?
Cl17 C11 . 1.756(15) ?
Cl13 C14 . 1.761(15) ?
Cl15 C14 . 1.710(16) ?
Cl18 C14 . 1.710(16) ?
Cl19 C14 . 1.757(15) ?
